data_1526132
loop_
_publ_author_name
'Nespolo, M.'
'Isobe, M.'
'Iida, J.'
'Kimizuka, N.'

_publ_section_title
;
 Crystal structure and charge distribution of Er Fe Mn O4
;
_journal_name_full 'Journal of Alloys Compd.'
_journal_page_first 59
_journal_page_last 64
_journal_volume 313
_journal_year 2000
_chemical_formula_sum 'Er Fe Mn O4'
_chemical_name_systematic 'Er (Fe Mn) O4'
_space_group_IT_number 166
_symmetry_space_group_name_Hall '-R 3 2"'
_symmetry_space_group_name_H-M 'R -3 m :H'
_cell_angle_alpha 90
_cell_angle_beta 90
_cell_angle_gamma 120
_cell_formula_units_Z 3
_cell_length_a 3.4831
_cell_length_b 3.4831
_cell_length_c 25.609
_cell_volume 269.064
_citation_journal_id_ASTM JALCEU
_cod_data_source_file Nespolo_JALCEU_2000_126.cif
_cod_data_source_block Er1Fe1Mn1O4
_cod_original_cell_volume 269.0637
_cod_original_formula_sum 'Er1 Fe1 Mn1 O4'
_cod_database_code 1526132

loop_
_symmetry_equiv_pos_as_xyz
x,y,z
-y,x-y,z
-x+y,-x,z
y,x,-z
-x,-x+y,-z
x-y,-y,-z
-x,-y,-z
y,-x+y,-z
x-y,x,-z
-y,-x,z
x,x-y,z
-x+y,y,z
x+2/3,y+1/3,z+1/3
-y+2/3,x-y+1/3,z+1/3
-x+y+2/3,-x+1/3,z+1/3
y+2/3,x+1/3,-z+1/3
-x+2/3,-x+y+1/3,-z+1/3
x-y+2/3,-y+1/3,-z+1/3
-x+2/3,-y+1/3,-z+1/3
y+2/3,-x+y+1/3,-z+1/3
x-y+2/3,x+1/3,-z+1/3
-y+2/3,-x+1/3,z+1/3
x+2/3,x-y+1/3,z+1/3
-x+y+2/3,y+1/3,z+1/3
x+1/3,y+2/3,z+2/3
-y+1/3,x-y+2/3,z+2/3
-x+y+1/3,-x+2/3,z+2/3
y+1/3,x+2/3,-z+2/3
-x+1/3,-x+y+2/3,-z+2/3
x-y+1/3,-y+2/3,-z+2/3
-x+1/3,-y+2/3,-z+2/3
y+1/3,-x+y+2/3,-z+2/3
x-y+1/3,x+2/3,-z+2/3
-y+1/3,-x+2/3,z+2/3
x+1/3,x-y+2/3,z+2/3
-x+y+1/3,y+2/3,z+2/3

loop_
_atom_site_label
_atom_site_type_symbol
_atom_site_fract_x
_atom_site_fract_y
_atom_site_fract_z
_atom_site_occupancy
_atom_site_U_iso_or_equiv
Er1 Er+3 0 0 0.0052 0.5 0.0
O1 O-2 0 0 0.1284 1 0.0
Mn1 Mn+2 0 0 0.2153 0.5 0.0
Fe1 Fe+2 0 0 0.2153 0.5 0.0
O2 O-2 0 0 0.29274 1 0.0
